data_7701222
loop_
_publ_author_name
'Stein, Timo'
'Hoffmann, Frank'
'Fr\"oba, Michael'

_publ_section_title
;
 A new set of metal-organic frameworks synthesised from
 diisophthalate-based, 2'-phosphorus-substituted m-terphenyl linker
 molecules.
;
_journal_issue 40
_journal_name_full 'Dalton transactions (Cambridge, England : 2003)'
_journal_page_first 15127
_journal_page_last 15135
_journal_paper_doi 10.1039/c9dt03044a
_journal_volume 48
_journal_year 2019
_chemical_formula_moiety 'C38 H31 O9 P, 2(C H Cl3)'
_chemical_formula_sum 'C40 H33 Cl6 O9 P'
_chemical_formula_weight 901.33
_chemical_name_systematic
'(3,3??,5,5??-Tetramethoxycarbonyl-1,1?:3?,1??-terphen-2?-yl)diphenylphosphane oxide 2-chloroform solvate'
_space_group_crystal_system monoclinic
_space_group_IT_number 14
_space_group_name_Hall '-P 2yn'
_space_group_name_H-M_alt 'P 1 21/n 1'
_symmetry_space_group_name_Hall '-P 2yn'
_symmetry_space_group_name_H-M 'P 1 21/n 1'
_atom_sites_solution_hydrogens geom
_audit_creation_method SHELXL-2018/3
_audit_update_record
;
2019-07-24 deposited with the CCDC.    2019-08-14 downloaded from the CCDC.
;
_cell_angle_alpha 90
_cell_angle_beta 94.4590(10)
_cell_angle_gamma 90
_cell_formula_units_Z 4
_cell_length_a 10.24130(10)
_cell_length_b 22.4781(3)
_cell_length_c 17.7231(2)
_cell_measurement_reflns_used 26357
_cell_measurement_temperature 100(2)
_cell_measurement_theta_max 31.9260
_cell_measurement_theta_min 3.4420
_cell_volume 4067.60(8)
_computing_cell_refinement
;
CrysAlisPro, Agilent Technologies,
Version 1.171.37.34 (release 22-05-2014 CrysAlis171 .NET)
(compiled May 22 2014,16:03:01)
;
_computing_data_collection
;
CrysAlisPro, Agilent Technologies,
Version 1.171.37.34 (release 22-05-2014 CrysAlis171 .NET)
(compiled May 22 2014,16:03:01)
;
_computing_data_reduction
;
CrysAlisPro, Agilent Technologies,
Version 1.171.37.34 (release 22-05-2014 CrysAlis171 .NET)
(compiled May 22 2014,16:03:01)
;
_computing_structure_refinement 'SHELXL-2018/3 (Sheldrick, 2018)'
_computing_structure_solution 'SUPERFLIP (Palatinus & Chapuis, 2007)'
_diffrn_ambient_environment N~2~
_diffrn_ambient_temperature 100(2)
_diffrn_detector 'CCD plate'
_diffrn_detector_area_resol_mean 10.4127
_diffrn_detector_type Atlas
_diffrn_measured_fraction_theta_full 0.998
_diffrn_measured_fraction_theta_max 0.946
_diffrn_measurement_details
;
#__ type_ start__ end____ width___ exp.time_
  1 omega  -45.00   52.00   1.0000   75.0000
omega____ theta____ kappa____ phi______ frames
    -      -22.3271   38.0000    0.0000 97

#__ type_ start__ end____ width___ exp.time_
  2 omega   -9.00  101.00   1.0000   75.0000
omega____ theta____ kappa____ phi______ frames
    -       22.6396   57.0000   90.0000 110

#__ type_ start__ end____ width___ exp.time_
  3 omega    5.00   93.00   1.0000   75.0000
omega____ theta____ kappa____ phi______ frames
    -       22.6396   57.0000  -30.0000 88

#__ type_ start__ end____ width___ exp.time_
  4 omega  -12.00  104.00   1.0000   75.0000
omega____ theta____ kappa____ phi______ frames
    -       22.6396   77.0000 -150.0000 116

#__ type_ start__ end____ width___ exp.time_
  5 omega  -12.00   67.00   1.0000   75.0000
omega____ theta____ kappa____ phi______ frames
    -       22.6396  -99.0000   90.0000 79

#__ type_ start__ end____ width___ exp.time_
  6 omega  -47.00   64.00   1.0000   75.0000
omega____ theta____ kappa____ phi______ frames
    -       22.6396  -19.0000   90.0000 111

#__ type_ start__ end____ width___ exp.time_
  7 omega   13.00   95.00   1.0000   75.0000
omega____ theta____ kappa____ phi______ frames
    -       22.6396 -145.0000  -44.6969 82

;
_diffrn_measurement_device 'four-circle diffractometer'
_diffrn_measurement_device_type 'SuperNova, Dual, Cu at zero, Atlas'
_diffrn_measurement_method '\w scans'
_diffrn_orient_matrix_UB_11 0.0676510000
_diffrn_orient_matrix_UB_12 -0.0070974000
_diffrn_orient_matrix_UB_13 0.0044018000
_diffrn_orient_matrix_UB_21 -0.0019016000
_diffrn_orient_matrix_UB_22 -0.0082823000
_diffrn_orient_matrix_UB_23 -0.0386886000
_diffrn_orient_matrix_UB_31 0.0157006000
_diffrn_orient_matrix_UB_32 0.0296060000
_diffrn_orient_matrix_UB_33 -0.0097784000
_diffrn_radiation_monochromator mirror
_diffrn_radiation_probe x-ray
_diffrn_radiation_type MoK\a
_diffrn_radiation_wavelength 0.71073
_diffrn_reflns_av_R_equivalents 0.0349
_diffrn_reflns_av_unetI/netI 0.0280
_diffrn_reflns_Laue_measured_fraction_full 0.998
_diffrn_reflns_Laue_measured_fraction_max 0.946
_diffrn_reflns_limit_h_max 14
_diffrn_reflns_limit_h_min -15
_diffrn_reflns_limit_k_max 32
_diffrn_reflns_limit_k_min -33
_diffrn_reflns_limit_l_max 25
_diffrn_reflns_limit_l_min -26
_diffrn_reflns_number 78872
_diffrn_reflns_point_group_measured_fraction_full 0.998
_diffrn_reflns_point_group_measured_fraction_max 0.946
_diffrn_reflns_theta_full 25.242
_diffrn_reflns_theta_max 32.638
_diffrn_reflns_theta_min 2.870
_diffrn_source 'SuperNova (Mo) X-ray Source'
_exptl_absorpt_coefficient_mu 0.516
_exptl_absorpt_correction_T_max 1.00000
_exptl_absorpt_correction_T_min 0.95412
_exptl_absorpt_correction_type multi-scan
_exptl_absorpt_process_details
;
CrysAlisPro, Agilent Technologies,
Version 1.171.37.34 (release 22-05-2014 CrysAlis171 .NET)
(compiled May 22 2014,16:03:01)
Empirical absorption correction using spherical harmonics,
 implemented in SCALE3 ABSPACK scaling algorithm.
;
_exptl_crystal_colour colorless
_exptl_crystal_density_diffrn 1.472
_exptl_crystal_description block
_exptl_crystal_F_000 1848
_exptl_crystal_recrystallization_method 'slow evaporation of the solvent from a solution of the compound in chloroform'
_exptl_crystal_size_max 0.20
_exptl_crystal_size_mid 0.16
_exptl_crystal_size_min 0.07
_refine_diff_density_max 1.047
_refine_diff_density_min -0.880
_refine_diff_density_rms 0.070
_refine_ls_extinction_method none
_refine_ls_goodness_of_fit_ref 1.035
_refine_ls_hydrogen_treatment constr
_refine_ls_matrix_type full
_refine_ls_number_parameters 549
_refine_ls_number_reflns 14097
_refine_ls_number_restraints 112
_refine_ls_restrained_S_all 1.061
_refine_ls_R_factor_all 0.0639
_refine_ls_R_factor_gt 0.0474
_refine_ls_shift/su_max 0.001
_refine_ls_shift/su_mean 0.000
_refine_ls_structure_factor_coef Fsqd
_refine_ls_weighting_details 'w=1/[\s^2^(Fo^2^)+(0.0492P)^2^+3.5090P] where P=(Fo^2^+2Fc^2^)/3'
_refine_ls_weighting_scheme calc
_refine_ls_wR_factor_gt 0.1122
_refine_ls_wR_factor_ref 0.1219
_reflns_Friedel_coverage 0.000
_reflns_number_gt 11252
_reflns_number_total 14097
_reflns_threshold_expression 'I > 2\s(I)'
_cod_data_source_file c9dt03044a2.cif
_cod_data_source_block 3d
_cod_depositor_comments 'Adding full bibliography for 7701221--7701232.cif.'
_cod_database_code 7701222
_shelx_shelxl_version_number 2018/3
_shelx_space_group_comment
;
The symmetry employed for this shelxl refinement is uniquely defined
by the following loop, which should always be used as a source of
symmetry information in preference to the above space-group names.
They are only intended as comments.
;
_shelx_estimated_absorpt_t_min 0.904
_shelx_estimated_absorpt_t_max 0.965
_reflns_odcompleteness_completeness 99.86
_reflns_odcompleteness_theta 30.44
_reflns_odcompleteness_iscentric 1

loop_
_space_group_symop_operation_xyz
'x, y, z'
'-x+1/2, y+1/2, -z+1/2'
'-x, -y, -z'
'x-1/2, -y-1/2, z-1/2'

loop_
_atom_site_label
_atom_site_type_symbol
_atom_site_fract_x
_atom_site_fract_y
_atom_site_fract_z
_atom_site_U_iso_or_equiv
_atom_site_adp_type
_atom_site_occupancy
_atom_site_site_symmetry_order
_atom_site_calc_flag
_atom_site_refinement_flags_posn
_atom_site_refinement_flags_adp
_atom_site_refinement_flags_occupancy
_atom_site_disorder_assembly
_atom_site_disorder_group
O10 O 1.23595(12) 0.51860(6) 0.12882(11) 0.0410(4) Uani 1 1 d . . . . .
C10 C 0.87003(13) 0.64340(6) 0.17321(8) 0.0138(2) Uani 1 1 d . . . . .
O11 O 1.26425(11) 0.61633(5) 0.14548(8) 0.0264(3) Uani 1 1 d . . . . .
C11 C 1.00399(13) 0.63432(6) 0.16758(8) 0.0157(2) Uani 1 1 d . . . . .
H11 H 1.064221 0.665561 0.180275 0.019 Uiso 1 1 calc R U . . .
O12 O 0.77944(11) 0.43990(5) 0.10509(8) 0.0285(3) Uani 1 1 d . . . . .
C12 C 1.04958(13) 0.57960(6) 0.14340(9) 0.0178(3) Uani 1 1 d . . . . .
O13 O 0.61471(10) 0.50555(5) 0.10625(7) 0.0196(2) Uani 1 1 d . . . . .
C13 C 0.96265(14) 0.53348(6) 0.12541(9) 0.0188(3) Uani 1 1 d . . . . .
H13 H 0.994278 0.496187 0.109395 0.023 Uiso 1 1 calc R U . . .
C14 C 0.82915(14) 0.54189(6) 0.13086(8) 0.0163(2) Uani 1 1 d . . . . .
C15 C 0.78301(13) 0.59673(6) 0.15452(8) 0.0150(2) Uani 1 1 d . . . . .
H15 H 0.691742 0.602404 0.157965 0.018 Uiso 1 1 calc R U . . .
C16 C 1.19174(14) 0.56750(7) 0.13804(10) 0.0223(3) Uani 1 1 d . . . . .
C17 C 1.40430(16) 0.60652(8) 0.14937(13) 0.0325(4) Uani 1 1 d . . . . .
H17A H 1.427523 0.574243 0.185094 0.049 Uiso 1 1 calc R U . . .
H17B H 1.449849 0.643000 0.166511 0.049 Uiso 1 1 calc R U . . .
H17C H 1.430343 0.595668 0.099126 0.049 Uiso 1 1 calc R U . . .
C18 C 0.74119(14) 0.49020(6) 0.11263(9) 0.0177(3) Uani 1 1 d . . . . .
C19 C 0.52446(15) 0.45689(7) 0.08980(10) 0.0218(3) Uani 1 1 d . . . . .
H19A H 0.541355 0.439031 0.041065 0.033 Uiso 1 1 calc R U . . .
H19B H 0.434368 0.471866 0.087447 0.033 Uiso 1 1 calc R U . . .
H19C H 0.536529 0.426803 0.129759 0.033 Uiso 1 1 calc R U . . .
C20 C 0.86906(12) 0.75697(6) 0.18446(8) 0.0123(2) Uani 1 1 d . . . . .
C21 C 0.82353(13) 0.70022(6) 0.20538(8) 0.0133(2) Uani 1 1 d . . . . .
C22 C 0.74115(13) 0.69581(6) 0.26457(8) 0.0160(2) Uani 1 1 d . . . . .
H22 H 0.706914 0.658092 0.277022 0.019 Uiso 1 1 calc R U . . .
C23 C 0.70868(14) 0.74570(6) 0.30537(8) 0.0173(3) Uani 1 1 d . . . . .
H23 H 0.648677 0.742457 0.343440 0.021 Uiso 1 1 calc R U . . .
C24 C 0.76430(13) 0.80036(6) 0.29030(8) 0.0158(2) Uani 1 1 d . . . . .
H24 H 0.746984 0.833910 0.320555 0.019 Uiso 1 1 calc R U . . .
C25 C 0.84541(13) 0.80637(6) 0.23104(8) 0.0128(2) Uani 1 1 d . . . . .
O30 O 1.28364(12) 0.98560(6) 0.18615(9) 0.0350(3) Uani 1 1 d . . . . .
C30 C 0.90568(13) 0.86577(6) 0.22039(8) 0.0135(2) Uani 1 1 d . . . . .
O31 O 1.30835(10) 0.89351(5) 0.23349(7) 0.0215(2) Uani 1 1 d . . . . .
C31 C 1.04140(13) 0.87332(6) 0.22239(8) 0.0150(2) Uani 1 1 d . . . . .
H31 H 1.098155 0.840399 0.232737 0.018 Uiso 1 1 calc R U . . .
O32 O 0.82862(12) 1.06958(5) 0.15052(8) 0.0281(3) Uani 1 1 d . . . . .
C32 C 1.09326(13) 0.92962(6) 0.20908(8) 0.0163(2) Uani 1 1 d . . . . .
O33 O 0.66252(10) 1.00808(5) 0.17160(7) 0.0204(2) Uani 1 1 d . . . . .
C33 C 1.01095(14) 0.97776(6) 0.19271(8) 0.0169(3) Uani 1 1 d . . . . .
H33 H 1.046686 1.015520 0.181818 0.020 Uiso 1 1 calc R U . . .
C34 C 0.87584(13) 0.97054(6) 0.19231(8) 0.0148(2) Uani 1 1 d . . . . .
C35 C 0.82408(13) 0.91503(6) 0.20744(8) 0.0147(2) Uani 1 1 d . . . . .
H35 H 0.732083 0.910573 0.208988 0.018 Uiso 1 1 calc R U . . .
C36 C 1.23707(14) 0.94003(7) 0.20805(9) 0.0195(3) Uani 1 1 d . . . . .
C37 C 1.44852(15) 0.90192(8) 0.23534(11) 0.0283(3) Uani 1 1 d . . . . .
H37A H 1.474269 0.907179 0.183651 0.042 Uiso 1 1 calc R U . . .
H37B H 1.492997 0.866976 0.258229 0.042 Uiso 1 1 calc R U . . .
H37C H 1.473308 0.937320 0.265411 0.042 Uiso 1 1 calc R U . . .
C38 C 0.78926(14) 1.02177(6) 0.16966(9) 0.0176(3) Uani 1 1 d . . . . .
C39 C 0.57032(16) 1.05413(7) 0.14700(10) 0.0246(3) Uani 1 1 d . . . . .
H39A H 0.585949 1.089466 0.178809 0.037 Uiso 1 1 calc R U . . .
H39B H 0.480868 1.039773 0.151362 0.037 Uiso 1 1 calc R U . . .
H39C H 0.581634 1.064360 0.094156 0.037 Uiso 1 1 calc R U . . .
P40 P 0.95007(3) 0.76848(2) 0.09743(2) 0.01263(7) Uani 1 1 d . . . . .
O40 O 1.09571(10) 0.76843(5) 0.10819(6) 0.0187(2) Uani 1 1 d . . . . .
C40 C 0.89012(14) 0.71294(6) 0.02968(8) 0.0151(2) Uani 1 1 d . . . . .
C41 C 0.98322(15) 0.68033(7) -0.00629(9) 0.0218(3) Uani 1 1 d . . . . .
H41 H 1.073853 0.687878 0.005215 0.026 Uiso 1 1 calc R U . . .
C42 C 0.94363(18) 0.63680(8) -0.05893(10) 0.0282(3) Uani 1 1 d . . . . .
H42 H 1.007233 0.614393 -0.082956 0.034 Uiso 1 1 calc R U . . .
C43 C 0.81139(19) 0.62608(7) -0.07639(10) 0.0270(3) Uani 1 1 d . . . . .
H43 H 0.784451 0.596011 -0.111922 0.032 Uiso 1 1 calc R U . . .
C44 C 0.71843(16) 0.65925(7) -0.04199(9) 0.0226(3) Uani 1 1 d . . . . .
H44 H 0.627886 0.652305 -0.054694 0.027 Uiso 1 1 calc R U . . .
C45 C 0.75727(14) 0.70262(6) 0.01101(9) 0.0183(3) Uani 1 1 d . . . . .
H45 H 0.693326 0.725211 0.034504 0.022 Uiso 1 1 calc R U . . .
C46 C 0.88773(14) 0.83738(6) 0.05585(8) 0.0148(2) Uani 1 1 d . . . . .
C47 C 0.97824(16) 0.87452(7) 0.02453(9) 0.0217(3) Uani 1 1 d . . . . .
H47 H 1.068087 0.863607 0.026969 0.026 Uiso 1 1 calc R U . . .
C48 C 0.93740(19) 0.92739(8) -0.01022(10) 0.0289(3) Uani 1 1 d . . . . .
H48 H 0.999236 0.952278 -0.032099 0.035 Uiso 1 1 calc R U . . .
C49 C 0.80699(19) 0.94401(7) -0.01312(10) 0.0289(4) Uani 1 1 d . . . . .
H49 H 0.779845 0.980776 -0.035663 0.035 Uiso 1 1 calc R U . . .
C50 C 0.71581(17) 0.90690(7) 0.01696(9) 0.0237(3) Uani 1 1 d . . . . .
H50 H 0.626116 0.918077 0.014348 0.028 Uiso 1 1 calc R U . . .
C51 C 0.75547(14) 0.85348(6) 0.05084(8) 0.0177(3) Uani 1 1 d . . . . .
H51 H 0.692695 0.827877 0.070622 0.021 Uiso 1 1 calc R U . . .
C60A C 0.2617(7) 0.1975(3) 0.1498(6) 0.0211(5) Uiso 0.497(2) 1 d D U P A 1
H60A H 0.208714 0.203248 0.100582 0.025 Uiso 0.497(2) 1 calc R U P A 1
Cl1A Cl 0.20169(15) 0.24561(7) 0.21817(9) 0.02792(19) Uiso 0.497(2) 1 d D U P A 1
Cl2A Cl 0.42773(12) 0.21127(9) 0.13653(7) 0.02435(18) Uiso 0.497(2) 1 d D U P A 1
Cl3A Cl 0.25814(15) 0.12092(7) 0.17518(10) 0.02451(17) Uiso 0.497(2) 1 d D U P A 1
C60B C 0.2201(12) 0.2164(6) 0.1526(8) 0.0211(5) Uiso 0.0902(7) 1 d D U P B 2
H60B H 0.191927 0.244410 0.110529 0.025 Uiso 0.0902(7) 1 calc R U P B 2
Cl1B Cl 0.2328(5) 0.2550(2) 0.2378(3) 0.02792(19) Uiso 0.0902(7) 1 d D U P B 2
Cl2B Cl 0.3794(5) 0.1884(2) 0.1385(3) 0.02435(18) Uiso 0.0902(7) 1 d D U P B 2
Cl3B Cl 0.1085(4) 0.15657(19) 0.1529(2) 0.02451(17) Uiso 0.0902(7) 1 d D . P B 2
C60C C 0.2633(11) 0.1923(4) 0.1480(8) 0.0211(5) Uiso 0.262(3) 1 d D U P C 3
H60C H 0.222689 0.193374 0.094875 0.025 Uiso 0.262(3) 1 calc R U P C 3
Cl1C Cl 0.1695(3) 0.23864(11) 0.20545(16) 0.02792(19) Uiso 0.262(3) 1 d D U P C 3
Cl2C Cl 0.4268(3) 0.22326(12) 0.1494(2) 0.02435(18) Uiso 0.262(3) 1 d D U P C 3
Cl3C Cl 0.2426(3) 0.12172(13) 0.18454(16) 0.02451(17) Uiso 0.262(3) 1 d D U P C 3
C60D C 0.2632(14) 0.2030(6) 0.1445(10) 0.0211(5) Uiso 0.151(3) 1 d D U P D 4
H60D H 0.229982 0.209096 0.090469 0.025 Uiso 0.151(3) 1 calc R U P D 4
Cl1D Cl 0.1847(5) 0.2519(2) 0.1975(3) 0.02792(19) Uiso 0.151(3) 1 d D U P D 4
Cl3D Cl 0.2265(5) 0.12878(16) 0.1690(3) 0.02451(17) Uiso 0.151(3) 1 d D U P D 4
Cl2D Cl 0.4297(5) 0.2138(3) 0.1505(4) 0.02435(18) Uiso 0.151(3) 1 d D U P D 4
C70A C 0.1365(6) 0.2667(2) 0.4367(3) 0.0206(5) Uiso 0.431(2) 1 d D U P E 5
H70A H 0.220744 0.262658 0.412230 0.025 Uiso 0.431(2) 1 calc R U P E 5
Cl4A Cl 0.00182(15) 0.25997(9) 0.36419(10) 0.01910(16) Uiso 0.431(2) 1 d D U P E 5
Cl5A Cl 0.1275(2) 0.20933(10) 0.50429(12) 0.02773(15) Uiso 0.431(2) 1 d D U P E 5
Cl6A Cl 0.13547(14) 0.33728(9) 0.48354(15) 0.02965(17) Uiso 0.431(2) 1 d D U P E 5
C70B C 0.1347(7) 0.2784(3) 0.4285(4) 0.0206(5) Uiso 0.313(2) 1 d D U P F 6
H70B H 0.218386 0.272543 0.403877 0.025 Uiso 0.313(2) 1 calc R U P F 6
Cl4B Cl 0.00450(19) 0.27305(9) 0.35904(12) 0.01910(16) Uiso 0.313(2) 1 d D U P F 6
Cl5B Cl 0.12840(19) 0.22534(16) 0.50247(11) 0.02773(15) Uiso 0.313(2) 1 d D U P F 6
Cl6B Cl 0.13194(16) 0.35085(14) 0.46356(16) 0.02965(17) Uiso 0.313(2) 1 d D U P F 6
C70C C 0.1494(10) 0.2633(4) 0.4534(5) 0.0206(5) Uiso 0.186(2) 1 d D U P G 7
H70C H 0.233655 0.260419 0.428729 0.025 Uiso 0.186(2) 1 calc R U P G 7
Cl4C Cl 0.0205(3) 0.26945(18) 0.3800(2) 0.01910(16) Uiso 0.186(2) 1 d D U P G 7
Cl5C Cl 0.1349(4) 0.19903(15) 0.5076(2) 0.02773(15) Uiso 0.186(2) 1 d D U P G 7
Cl6C Cl 0.1548(3) 0.32811(13) 0.5068(2) 0.02965(17) Uiso 0.186(2) 1 d D U P G 7
C70D C 0.138(2) 0.2951(6) 0.4282(9) 0.0206(5) Uiso 0.0701(14) 1 d D U P H 8
H61D H 0.221470 0.285586 0.405346 0.025 Uiso 0.0701(14) 1 calc R U P H 8
Cl4D Cl 0.0082(9) 0.2546(4) 0.3788(5) 0.01910(16) Uiso 0.0701(14) 1 d D U P H 8
Cl5D Cl 0.1245(6) 0.2494(4) 0.5079(4) 0.02773(15) Uiso 0.0701(14) 1 d D U P H 8
Cl6D Cl 0.1332(6) 0.3711(4) 0.4468(4) 0.02965(17) Uiso 0.0701(14) 1 d D U P H 8

loop_
_atom_site_aniso_label
_atom_site_aniso_U_11
_atom_site_aniso_U_22
_atom_site_aniso_U_33
_atom_site_aniso_U_23
_atom_site_aniso_U_13
_atom_site_aniso_U_12
O10 0.0177(6) 0.0193(6) 0.0867(12) -0.0109(7) 0.0076(6) 0.0042(4)
C10 0.0132(5) 0.0096(5) 0.0188(6) 0.0012(4) 0.0023(5) 0.0011(4)
O11 0.0130(5) 0.0182(5) 0.0487(7) -0.0033(5) 0.0071(5) 0.0008(4)
C11 0.0129(6) 0.0119(6) 0.0222(6) 0.0014(5) 0.0016(5) 0.0011(4)
O12 0.0206(5) 0.0126(5) 0.0529(8) -0.0049(5) 0.0063(5) 0.0008(4)
C12 0.0124(6) 0.0144(6) 0.0269(7) 0.0014(5) 0.0026(5) 0.0025(5)
O13 0.0148(5) 0.0121(4) 0.0319(6) -0.0025(4) 0.0015(4) -0.0006(4)
C13 0.0165(6) 0.0117(6) 0.0284(7) -0.0004(5) 0.0040(5) 0.0026(5)
C14 0.0154(6) 0.0106(6) 0.0231(7) 0.0008(5) 0.0022(5) 0.0004(4)
C15 0.0125(5) 0.0115(6) 0.0210(6) 0.0005(5) 0.0018(5) 0.0011(4)
C16 0.0150(6) 0.0169(7) 0.0354(8) -0.0013(6) 0.0041(6) 0.0022(5)
C17 0.0145(7) 0.0254(8) 0.0583(12) -0.0039(8) 0.0072(7) 0.0006(6)
C18 0.0159(6) 0.0136(6) 0.0239(7) -0.0005(5) 0.0040(5) -0.0001(5)
C19 0.0166(6) 0.0169(6) 0.0319(8) -0.0023(6) 0.0010(6) -0.0041(5)
C20 0.0095(5) 0.0119(5) 0.0154(6) -0.0002(4) 0.0005(4) 0.0000(4)
C21 0.0111(5) 0.0112(5) 0.0175(6) 0.0005(4) 0.0003(4) 0.0005(4)
C22 0.0154(6) 0.0125(6) 0.0206(6) 0.0023(5) 0.0035(5) -0.0008(5)
C23 0.0166(6) 0.0166(6) 0.0194(6) 0.0006(5) 0.0057(5) -0.0012(5)
C24 0.0156(6) 0.0139(6) 0.0184(6) -0.0018(5) 0.0037(5) -0.0003(5)
C25 0.0113(5) 0.0111(5) 0.0160(6) 0.0002(4) 0.0001(4) -0.0003(4)
O30 0.0180(5) 0.0263(6) 0.0604(9) 0.0155(6) 0.0011(6) -0.0067(5)
C30 0.0145(6) 0.0115(5) 0.0147(6) -0.0020(4) 0.0019(4) -0.0018(4)
O31 0.0134(5) 0.0201(5) 0.0307(6) 0.0018(4) 0.0001(4) -0.0025(4)
C31 0.0145(6) 0.0137(6) 0.0166(6) -0.0019(5) 0.0000(5) -0.0017(4)
O32 0.0233(5) 0.0120(5) 0.0508(8) 0.0031(5) 0.0129(5) 0.0007(4)
C32 0.0146(6) 0.0163(6) 0.0180(6) -0.0016(5) 0.0013(5) -0.0038(5)
O33 0.0163(5) 0.0146(5) 0.0302(6) 0.0023(4) 0.0025(4) 0.0008(4)
C33 0.0176(6) 0.0131(6) 0.0199(6) -0.0021(5) 0.0019(5) -0.0041(5)
C34 0.0159(6) 0.0111(5) 0.0176(6) -0.0026(5) 0.0025(5) -0.0009(4)
C35 0.0143(6) 0.0129(6) 0.0170(6) -0.0027(5) 0.0029(5) -0.0010(4)
C36 0.0151(6) 0.0187(6) 0.0245(7) 0.0006(5) -0.0001(5) -0.0039(5)
C37 0.0129(6) 0.0292(8) 0.0425(10) 0.0008(7) -0.0004(6) -0.0032(6)
C38 0.0194(6) 0.0121(6) 0.0218(6) -0.0037(5) 0.0057(5) -0.0001(5)
C39 0.0195(7) 0.0182(7) 0.0359(9) 0.0029(6) 0.0012(6) 0.0042(5)
P40 0.01012(14) 0.01205(15) 0.01593(15) -0.00106(12) 0.00229(11) -0.00069(11)
O40 0.0108(4) 0.0216(5) 0.0239(5) -0.0012(4) 0.0035(4) -0.0010(4)
C40 0.0170(6) 0.0127(6) 0.0159(6) -0.0009(5) 0.0020(5) -0.0005(5)
C41 0.0204(7) 0.0216(7) 0.0237(7) -0.0043(6) 0.0044(5) 0.0033(5)
C42 0.0345(9) 0.0230(8) 0.0276(8) -0.0097(6) 0.0050(7) 0.0060(6)
C43 0.0391(9) 0.0183(7) 0.0233(7) -0.0069(6) 0.0003(7) -0.0016(6)
C44 0.0254(7) 0.0179(7) 0.0235(7) -0.0011(5) -0.0031(6) -0.0051(5)
C45 0.0181(6) 0.0149(6) 0.0216(7) -0.0022(5) 0.0007(5) -0.0010(5)
C46 0.0172(6) 0.0127(6) 0.0145(6) -0.0002(4) 0.0019(5) -0.0020(5)
C47 0.0215(7) 0.0202(7) 0.0239(7) 0.0033(6) 0.0049(6) -0.0047(5)
C48 0.0362(9) 0.0226(8) 0.0283(8) 0.0082(6) 0.0049(7) -0.0082(7)
C49 0.0421(10) 0.0173(7) 0.0260(8) 0.0065(6) -0.0049(7) -0.0002(6)
C50 0.0262(7) 0.0195(7) 0.0241(7) 0.0003(6) -0.0058(6) 0.0034(6)
C51 0.0178(6) 0.0155(6) 0.0195(6) -0.0003(5) -0.0003(5) -0.0005(5)

loop_
_atom_type_symbol
_atom_type_description
_atom_type_scat_dispersion_real
_atom_type_scat_dispersion_imag
_atom_type_scat_source
C C 0.0033 0.0016 'International Tables Vol C Tables 4.2.6.8 and 6.1.1.4'
H H 0.0000 0.0000 'International Tables Vol C Tables 4.2.6.8 and 6.1.1.4'
O O 0.0106 0.0060 'International Tables Vol C Tables 4.2.6.8 and 6.1.1.4'
P P 0.1023 0.0942 'International Tables Vol C Tables 4.2.6.8 and 6.1.1.4'
Cl Cl 0.1484 0.1585 'International Tables Vol C Tables 4.2.6.8 and 6.1.1.4'

loop_
_geom_angle_atom_site_label_1
_geom_angle_atom_site_label_2
_geom_angle_atom_site_label_3
_geom_angle
C11 C10 C15 118.95(12)
C11 C10 C21 119.76(12)
C15 C10 C21 121.06(12)
C16 O11 C17 115.08(13)
C12 C11 C10 120.29(13)
C12 C11 H11 119.9
C10 C11 H11 119.9
C13 C12 C11 120.36(13)
C13 C12 C16 117.46(13)
C11 C12 C16 122.15(13)
C18 O13 C19 114.93(11)
C12 C13 C14 119.94(13)
C12 C13 H13 120.0
C14 C13 H13 120.0
C13 C14 C15 119.89(13)
C13 C14 C18 117.37(12)
C15 C14 C18 122.72(12)
C14 C15 C10 120.58(12)
C14 C15 H15 119.7
C10 C15 H15 119.7
O10 C16 O11 123.73(14)
O10 C16 C12 123.65(14)
O11 C16 C12 112.62(13)
O11 C17 H17A 109.5
O11 C17 H17B 109.5
H17A C17 H17B 109.5
O11 C17 H17C 109.5
H17A C17 H17C 109.5
H17B C17 H17C 109.5
O12 C18 O13 123.56(13)
O12 C18 C14 123.94(13)
O13 C18 C14 112.49(12)
O13 C19 H19A 109.5
O13 C19 H19B 109.5
H19A C19 H19B 109.5
O13 C19 H19C 109.5
H19A C19 H19C 109.5
H19B C19 H19C 109.5
C25 C20 C21 118.60(12)
C25 C20 P40 119.42(10)
C21 C20 P40 121.92(10)
C22 C21 C20 119.30(12)
C22 C21 C10 117.05(12)
C20 C21 C10 123.32(12)
C23 C22 C21 121.05(13)
C23 C22 H22 119.5
C21 C22 H22 119.5
C22 C23 C24 119.72(13)
C22 C23 H23 120.1
C24 C23 H23 120.1
C23 C24 C25 120.50(13)
C23 C24 H24 119.8
C25 C24 H24 119.8
C24 C25 C20 120.12(12)
C24 C25 C30 117.33(12)
C20 C25 C30 122.54(12)
C35 C30 C31 119.30(12)
C35 C30 C25 118.91(12)
C31 C30 C25 121.78(12)
C36 O31 C37 114.94(12)
C30 C31 C32 119.67(13)
C30 C31 H31 120.2
C32 C31 H31 120.2
C33 C32 C31 120.52(13)
C33 C32 C36 117.31(13)
C31 C32 C36 122.10(13)
C38 O33 C39 116.13(12)
C32 C33 C34 119.81(13)
C32 C33 H33 120.1
C34 C33 H33 120.1
C35 C34 C33 119.82(13)
C35 C34 C38 121.20(12)
C33 C34 C38 118.80(12)
C34 C35 C30 120.76(13)
C34 C35 H35 119.6
C30 C35 H35 119.6
O30 C36 O31 123.69(14)
O30 C36 C32 123.50(14)
O31 C36 C32 112.81(12)
O31 C37 H37A 109.5
O31 C37 H37B 109.5
H37A C37 H37B 109.5
O31 C37 H37C 109.5
H37A C37 H37C 109.5
H37B C37 H37C 109.5
O32 C38 O33 123.97(14)
O32 C38 C34 124.04(14)
O33 C38 C34 111.97(12)
O33 C39 H39A 109.5
O33 C39 H39B 109.5
H39A C39 H39B 109.5
O33 C39 H39C 109.5
H39A C39 H39C 109.5
H39B C39 H39C 109.5
O40 P40 C40 111.72(6)
O40 P40 C46 111.77(6)
C40 P40 C46 103.29(6)
O40 P40 C20 114.09(6)
C40 P40 C20 108.08(6)
C46 P40 C20 107.22(6)
C45 C40 C41 119.53(13)
C45 C40 P40 123.21(11)
C41 C40 P40 117.25(11)
C42 C41 C40 120.15(15)
C42 C41 H41 119.9
C40 C41 H41 119.9
C43 C42 C41 120.06(15)
C43 C42 H42 120.0
C41 C42 H42 120.0
C42 C43 C44 120.02(15)
C42 C43 H43 120.0
C44 C43 H43 120.0
C43 C44 C45 120.25(15)
C43 C44 H44 119.9
C45 C44 H44 119.9
C44 C45 C40 119.98(14)
C44 C45 H45 120.0
C40 C45 H45 120.0
C47 C46 C51 119.37(13)
C47 C46 P40 116.74(11)
C51 C46 P40 123.82(11)
C48 C47 C46 120.17(15)
C48 C47 H47 119.9
C46 C47 H47 119.9
C49 C48 C47 120.28(15)
C49 C48 H48 119.9
C47 C48 H48 119.9
C48 C49 C50 119.95(15)
C48 C49 H49 120.0
C50 C49 H49 120.0
C51 C50 C49 120.16(15)
C51 C50 H50 119.9
C49 C50 H50 119.9
C50 C51 C46 120.03(14)
C50 C51 H51 120.0
C46 C51 H51 120.0
Cl2A C60A Cl1A 112.0(4)
Cl2A C60A Cl3A 104.0(4)
Cl1A C60A Cl3A 113.8(4)
Cl2A C60A H60A 108.9
Cl1A C60A H60A 108.9
Cl3A C60A H60A 108.9
Cl1B C60B Cl3B 112.4(8)
Cl1B C60B Cl2B 106.9(7)
Cl3B C60B Cl2B 109.3(8)
Cl1B C60B H60B 109.4
Cl3B C60B H60B 109.4
Cl2B C60B H60B 109.4
Cl3C C60C Cl1C 103.5(6)
Cl3C C60C Cl2C 119.1(7)
Cl1C C60C Cl2C 107.8(6)
Cl3C C60C H60C 108.6
Cl1C C60C H60C 108.6
Cl2C C60C H60C 108.6
Cl1D C60D Cl2D 112.7(9)
Cl1D C60D Cl3D 110.9(8)
Cl2D C60D Cl3D 110.3(8)
Cl1D C60D H60D 107.6
Cl2D C60D H60D 107.6
Cl3D C60D H60D 107.6
Cl5A C70A Cl6A 109.3(3)
Cl5A C70A Cl4A 110.0(3)
Cl6A C70A Cl4A 111.8(3)
Cl5A C70A H70A 108.6
Cl6A C70A H70A 108.6
Cl4A C70A H70A 108.6
Cl6B C70B Cl4B 106.4(3)
Cl6B C70B Cl5B 111.2(4)
Cl4B C70B Cl5B 113.8(4)
Cl6B C70B H70B 108.4
Cl4B C70B H70B 108.4
Cl5B C70B H70B 108.4
Cl6C C70C Cl5C 113.3(5)
Cl6C C70C Cl4C 108.8(5)
Cl5C C70C Cl4C 112.1(5)
Cl6C C70C H70C 107.5
Cl5C C70C H70C 107.5
Cl4C C70C H70C 107.5
Cl6D C70D Cl5D 114.5(10)
Cl6D C70D Cl4D 124.4(12)
Cl5D C70D Cl4D 89.8(8)
Cl6D C70D H61D 108.8
Cl5D C70D H61D 108.8
Cl4D C70D H61D 108.8

loop_
_geom_bond_atom_site_label_1
_geom_bond_atom_site_label_2
_geom_bond_distance
O10 C16 1.2048(19)
C10 C11 1.3983(18)
C10 C15 1.3996(18)
C10 C21 1.4917(18)
O11 C16 1.3259(19)
O11 C17 1.4475(19)
C11 C12 1.3948(19)
C11 H11 0.9500
O12 C18 1.2076(18)
C12 C13 1.387(2)
C12 C16 1.491(2)
O13 C18 1.3367(17)
O13 C19 1.4470(17)
C13 C14 1.3911(19)
C13 H13 0.9500
C14 C15 1.3961(19)
C14 C18 1.490(2)
C15 H15 0.9500
C17 H17A 0.9800
C17 H17B 0.9800
C17 H17C 0.9800
C19 H19A 0.9800
C19 H19B 0.9800
C19 H19C 0.9800
C20 C25 1.4157(18)
C20 C21 1.4175(18)
C20 P40 1.8258(14)
C21 C22 1.3999(19)
C22 C23 1.389(2)
C22 H22 0.9500
C23 C24 1.389(2)
C23 H23 0.9500
C24 C25 1.3952(19)
C24 H24 0.9500
C25 C30 1.4892(18)
O30 C36 1.2066(19)
C30 C35 1.3954(19)
C30 C31 1.3980(18)
O31 C36 1.3335(19)
O31 C37 1.4458(18)
C31 C32 1.3996(19)
C31 H31 0.9500
O32 C38 1.2057(18)
C32 C33 1.388(2)
C32 C36 1.493(2)
O33 C38 1.3369(18)
O33 C39 1.4452(18)
C33 C34 1.3926(19)
C33 H33 0.9500
C34 C35 1.3900(19)
C34 C38 1.489(2)
C35 H35 0.9500
C37 H37A 0.9800
C37 H37B 0.9800
C37 H37C 0.9800
C39 H39A 0.9800
C39 H39B 0.9800
C39 H39C 0.9800
P40 O40 1.4888(10)
P40 C40 1.8062(14)
P40 C46 1.8101(14)
C40 C45 1.394(2)
C40 C41 1.396(2)
C41 C42 1.390(2)
C41 H41 0.9500
C42 C43 1.387(3)
C42 H42 0.9500
C43 C44 1.387(2)
C43 H43 0.9500
C44 C45 1.390(2)
C44 H44 0.9500
C45 H45 0.9500
C46 C47 1.394(2)
C46 C51 1.398(2)
C47 C48 1.388(2)
C47 H47 0.9500
C48 C49 1.384(3)
C48 H48 0.9500
C49 C50 1.389(3)
C49 H49 0.9500
C50 C51 1.389(2)
C50 H50 0.9500
C51 H51 0.9500
C60A Cl2A 1.762(7)
C60A Cl1A 1.769(7)
C60A Cl3A 1.780(6)
C60A H60A 1.0000
C60B Cl1B 1.737(13)
C60B Cl3B 1.766(13)
C60B Cl2B 1.784(13)
C60B H60B 1.0000
C60C Cl3C 1.733(10)
C60C Cl1C 1.788(10)
C60C Cl2C 1.812(11)
C60C H60C 1.0000
C60D Cl1D 1.690(13)
C60D Cl2D 1.718(14)
C60D Cl3D 1.770(14)
C60D H60D 1.0000
C70A Cl5A 1.768(4)
C70A Cl6A 1.790(5)
C70A Cl4A 1.817(5)
C70A H70A 1.0000
C70B Cl6B 1.745(6)
C70B Cl4B 1.748(7)
C70B Cl5B 1.777(6)
C70B H70B 1.0000
C70C Cl6C 1.735(9)
C70C Cl5C 1.747(9)
C70C Cl4C 1.786(9)
C70C H70C 1.0000
C70D Cl6D 1.741(14)
C70D Cl5D 1.760(14)
C70D Cl4D 1.781(14)
C70D H61D 1.0000
